data_4104844
loop_
_publ_author_name
'C. W. Liu'
'Bijay Sarkar'
'Yao-Jheng Huang'
'Ping-Kuei Liao'
'Ju-Chun Wang'
'Jean-Yves Saillard'
'Samia Kahlal'

_publ_section_title
;
 Octanuclear Copper(I) Clusters Inscribed in a Se12 Icosahedron:
 Anion-Induced Modulation of the Core Size and Symmetry
;
_journal_name_full 'Journal of the American Chemical Society'
_journal_page_first 11222
_journal_page_last 11233
_journal_paper_doi 10.1021/ja904089t
_journal_volume 131
_journal_year 2009
_chemical_formula_sum 'C36 H84 Cu8 O12 P6 S Se12'
_chemical_formula_weight 2382.75
_chemical_name_systematic
;
 ?
;
_space_group_IT_number 148
_symmetry_cell_setting trigonal
_symmetry_space_group_name_Hall '-R 3'
_symmetry_space_group_name_H-M 'R -3 :H'
_atom_sites_solution_hydrogens geom
_atom_sites_solution_primary direct
_atom_sites_solution_secondary difmap
_audit_creation_method SHELXL-97
_cell_angle_alpha 90.00
_cell_angle_beta 90.00
_cell_angle_gamma 120.00
_cell_formula_units_Z 3
_cell_length_a 22.4480(3)
_cell_length_b 22.4480(3)
_cell_length_c 12.6834(3)
_cell_measurement_reflns_used 3100
_cell_measurement_temperature 293(2)
_cell_measurement_theta_max 23.60
_cell_measurement_theta_min 2.64
_cell_volume 5535.05(17)
_computing_cell_refinement 'Bruker SMART'
_computing_data_collection 'Bruker SMART'
_computing_data_reduction 'Bruker SAINT'
_computing_molecular_graphics 'Bruker SHELXTL'
_computing_publication_material 'Bruker SHELXTL'
_computing_structure_refinement 'SHELXL-97 (Sheldrick, 1997)'
_computing_structure_solution 'SHELXS-97 (Sheldrick, 1990)'
_diffrn_ambient_temperature 293(2)
_diffrn_measured_fraction_theta_full 1.000
_diffrn_measured_fraction_theta_max 1.000
_diffrn_measurement_device_type 'CCD area detector'
_diffrn_measurement_method 'phi and omega scans'
_diffrn_radiation_monochromator graphite
_diffrn_radiation_source 'fine-focus sealed tube'
_diffrn_radiation_type MoK\a
_diffrn_radiation_wavelength 0.71073
_diffrn_reflns_av_R_equivalents 0.0476
_diffrn_reflns_av_sigmaI/netI 0.0494
_diffrn_reflns_limit_h_max 23
_diffrn_reflns_limit_h_min -29
_diffrn_reflns_limit_k_max 29
_diffrn_reflns_limit_k_min -29
_diffrn_reflns_limit_l_max 13
_diffrn_reflns_limit_l_min -16
_diffrn_reflns_number 14550
_diffrn_reflns_theta_full 28.30
_diffrn_reflns_theta_max 28.30
_diffrn_reflns_theta_min 1.81
_exptl_absorpt_coefficient_mu 8.380
_exptl_absorpt_correction_T_max 0.7154
_exptl_absorpt_correction_T_min 0.1487
_exptl_absorpt_correction_type multi-scan
_exptl_absorpt_process_details SADABS
_exptl_crystal_colour yellow
_exptl_crystal_density_diffrn 2.145
_exptl_crystal_description plane
_exptl_crystal_F_000 3426
_exptl_crystal_size_max 0.30
_exptl_crystal_size_mid 0.20
_exptl_crystal_size_min 0.04
_refine_diff_density_max 0.624
_refine_diff_density_min -0.700
_refine_diff_density_rms 0.120
_refine_ls_extinction_method none
_refine_ls_goodness_of_fit_ref 1.017
_refine_ls_hydrogen_treatment constr
_refine_ls_matrix_type full
_refine_ls_number_parameters 114
_refine_ls_number_reflns 3060
_refine_ls_number_restraints 0
_refine_ls_restrained_S_all 1.017
_refine_ls_R_factor_all 0.0679
_refine_ls_R_factor_gt 0.0368
_refine_ls_shift/su_max 0.001
_refine_ls_shift/su_mean 0.000
_refine_ls_structure_factor_coef Fsqd
_refine_ls_weighting_details 'calc w=1/[\s^2^(Fo^2^)+(0.0414P)^2^+11.8089P] where P=(Fo^2^+2Fc^2^)/3'
_refine_ls_weighting_scheme calc
_refine_ls_wR_factor_gt 0.0915
_refine_ls_wR_factor_ref 0.1053
_reflns_number_gt 2003
_reflns_number_total 3060
_reflns_threshold_expression >2sigma(I)
_cod_data_source_file ja904089t_si_002_6.cif
_cod_data_source_block 4
_cod_original_sg_symbol_H-M 'R -3'
_cod_database_code 4104844

loop_
_symmetry_equiv_pos_as_xyz
'x, y, z'
'-y, x-y, z'
'-x+y, -x, z'
'x+2/3, y+1/3, z+1/3'
'-y+2/3, x-y+1/3, z+1/3'
'-x+y+2/3, -x+1/3, z+1/3'
'x+1/3, y+2/3, z+2/3'
'-y+1/3, x-y+2/3, z+2/3'
'-x+y+1/3, -x+2/3, z+2/3'
'-x, -y, -z'
'y, -x+y, -z'
'x-y, x, -z'
'-x+2/3, -y+1/3, -z+1/3'
'y+2/3, -x+y+1/3, -z+1/3'
'x-y+2/3, x+1/3, -z+1/3'
'-x+1/3, -y+2/3, -z+2/3'
'y+1/3, -x+y+2/3, -z+2/3'
'x-y+1/3, x+2/3, -z+2/3'

loop_
_atom_site_label
_atom_site_type_symbol
_atom_site_fract_x
_atom_site_fract_y
_atom_site_fract_z
_atom_site_U_iso_or_equiv
_atom_site_adp_type
_atom_site_occupancy
_atom_site_symmetry_multiplicity
_atom_site_calc_flag
_atom_site_refinement_flags
Se1 Se 0.08781(2) 0.89402(2) 0.06561(4) 0.06089(17) Uani 1 1 d .
Se2 Se 0.04370(2) 0.92264(2) -0.23871(4) 0.06507(17) Uani 1 1 d .
Cu1 Cu 0.0000 1.0000 -0.18845(10) 0.0683(3) Uani 1 3 d S
Cu2 Cu 0.08817(3) 0.97461(3) -0.06522(5) 0.0668(2) Uani 1 1 d .
S S 0.0000 1.0000 0.0000 0.0536(6) Uani 1 6 d S
P P 0.14551(6) 0.96527(6) 0.19082(12) 0.0622(3) Uani 1 1 d .
O1 O 0.14660(19) 0.92414(18) 0.2893(3) 0.0815(11) Uani 1 1 d .
O2 O 0.22233(15) 0.99903(16) 0.1538(3) 0.0772(10) Uani 1 1 d .
C1 C 0.0897(4) 0.8875(3) 0.3586(6) 0.102(2) Uani 1 1 d .
H1A H 0.0542 0.9000 0.3473 0.122 Uiso 1 1 calc R
C2 C 0.0619(5) 0.8132(3) 0.3485(7) 0.138(3) Uani 1 1 d .
H2A H 0.0434 0.7987 0.2789 0.207 Uiso 1 1 calc R
H2B H 0.0261 0.7896 0.3996 0.207 Uiso 1 1 calc R
H2C H 0.0979 0.8027 0.3603 0.207 Uiso 1 1 calc R
C3 C 0.1197(9) 0.9063(6) 0.4677(8) 0.331(14) Uani 1 1 d .
H3A H 0.1378 0.9547 0.4791 0.497 Uiso 1 1 calc R
H3B H 0.1560 0.8957 0.4749 0.497 Uiso 1 1 calc R
H3C H 0.0845 0.8807 0.5187 0.497 Uiso 1 1 calc R
C4 C 0.2809(3) 1.0609(3) 0.1997(6) 0.0892(18) Uani 1 1 d .
H4A H 0.2691 1.0974 0.2023 0.107 Uiso 1 1 calc R
C5 C 0.2971(5) 1.0493(6) 0.3061(8) 0.184(5) Uani 1 1 d .
H5A H 0.3356 1.0908 0.3324 0.276 Uiso 1 1 calc R
H5B H 0.3085 1.0133 0.3051 0.276 Uiso 1 1 calc R
H5C H 0.2580 1.0360 0.3509 0.276 Uiso 1 1 calc R
C6 C 0.3383(3) 1.0818(4) 0.1249(8) 0.151(4) Uani 1 1 d .
H6A H 0.3246 1.0888 0.0565 0.226 Uiso 1 1 calc R
H6B H 0.3503 1.0464 0.1208 0.226 Uiso 1 1 calc R
H6C H 0.3773 1.1238 0.1487 0.226 Uiso 1 1 calc R

loop_
_atom_site_aniso_label
_atom_site_aniso_U_11
_atom_site_aniso_U_22
_atom_site_aniso_U_33
_atom_site_aniso_U_23
_atom_site_aniso_U_13
_atom_site_aniso_U_12
Se1 0.0480(2) 0.0432(2) 0.0951(4) -0.0036(2) -0.0056(2) 0.02548(19)
Se2 0.0539(3) 0.0465(2) 0.0927(4) -0.0008(2) 0.0101(2) 0.0235(2)
Cu1 0.0530(3) 0.0530(3) 0.0988(8) 0.000 0.000 0.02650(17)
Cu2 0.0528(3) 0.0488(3) 0.0978(5) 0.0011(3) -0.0010(3) 0.0246(3)
S 0.0385(7) 0.0385(7) 0.0839(19) 0.000 0.000 0.0192(4)
P 0.0468(6) 0.0413(5) 0.0989(10) -0.0018(6) -0.0118(6) 0.0224(5)
O1 0.071(2) 0.060(2) 0.109(3) 0.0057(19) -0.015(2) 0.0295(18)
O2 0.0440(16) 0.0482(17) 0.136(3) -0.0128(18) -0.0109(18) 0.0206(14)
C1 0.090(4) 0.088(4) 0.120(6) 0.003(4) 0.017(4) 0.040(4)
C2 0.148(7) 0.063(4) 0.156(8) 0.001(4) 0.027(6) 0.018(4)
C3 0.40(2) 0.185(12) 0.109(8) -0.034(8) 0.046(11) -0.083(13)
C4 0.049(3) 0.051(3) 0.154(6) -0.017(3) -0.014(3) 0.015(2)
C5 0.111(7) 0.160(9) 0.197(11) 0.017(8) -0.084(7) 0.005(6)
C6 0.057(4) 0.105(6) 0.248(11) -0.048(6) 0.026(5) 0.010(4)

loop_
_atom_type_symbol
_atom_type_description
_atom_type_scat_dispersion_real
_atom_type_scat_dispersion_imag
_atom_type_scat_source
C C 0.0033 0.0016 'International Tables Vol C Tables 4.2.6.8 and 6.1.1.4'
H H 0.0000 0.0000 'International Tables Vol C Tables 4.2.6.8 and 6.1.1.4'
O O 0.0106 0.0060 'International Tables Vol C Tables 4.2.6.8 and 6.1.1.4'
P P 0.1023 0.0942 'International Tables Vol C Tables 4.2.6.8 and 6.1.1.4'
S S 0.1246 0.1234 'International Tables Vol C Tables 4.2.6.8 and 6.1.1.4'
Cu Cu 0.3201 1.2651 'International Tables Vol C Tables 4.2.6.8 and 6.1.1.4'
Se Se -0.0929 2.2259 'International Tables Vol C Tables 4.2.6.8 and 6.1.1.4'

loop_
_geom_angle_atom_site_label_1
_geom_angle_atom_site_label_2
_geom_angle_atom_site_label_3
_geom_angle
_geom_angle_site_symmetry_1
_geom_angle_site_symmetry_3
P Se1 Cu2 99.86(4) . .
P Se1 Cu2 105.56(4) . 11_455
Cu2 Se1 Cu2 70.85(3) . 11_455
P Se2 Cu2 100.08(5) 11_455 .
P Se2 Cu1 106.23(4) 11_455 .
Cu2 Se2 Cu1 69.18(3) . .
S Cu1 Se2 104.97(3) . 3_465
S Cu1 Se2 104.97(3) . 2_675
Se2 Cu1 Se2 113.57(2) 3_465 2_675
S Cu1 Se2 104.97(3) . .
Se2 Cu1 Se2 113.57(2) 3_465 .
Se2 Cu1 Se2 113.57(2) 2_675 .
S Cu1 Cu2 56.00(2) . 2_675
Se2 Cu1 Cu2 100.884(19) 3_465 2_675
Se2 Cu1 Cu2 55.23(2) 2_675 2_675
Se2 Cu1 Cu2 144.57(3) . 2_675
S Cu1 Cu2 56.00(2) . 3_465
Se2 Cu1 Cu2 55.23(2) 3_465 3_465
Se2 Cu1 Cu2 144.57(3) 2_675 3_465
Se2 Cu1 Cu2 100.885(19) . 3_465
Cu2 Cu1 Cu2 91.78(3) 2_675 3_465
S Cu1 Cu2 56.00(2) . .
Se2 Cu1 Cu2 144.57(3) 3_465 .
Se2 Cu1 Cu2 100.885(19) 2_675 .
Se2 Cu1 Cu2 55.23(2) . .
Cu2 Cu1 Cu2 91.78(3) 2_675 .
Cu2 Cu1 Cu2 91.78(3) 3_465 .
Se1 Cu2 Se2 113.91(3) . .
Se1 Cu2 Se1 114.16(3) . 12_665
Se2 Cu2 Se1 116.21(3) . 12_665
Se1 Cu2 S 103.72(3) . .
Se2 Cu2 S 103.19(2) . .
Se1 Cu2 S 103.46(2) 12_665 .
Se1 Cu2 Cu1 141.95(3) . .
Se2 Cu2 Cu1 55.59(2) . .
Se1 Cu2 Cu1 101.72(2) 12_665 .
S Cu2 Cu1 53.64(2) . .
Se1 Cu2 Cu2 54.72(2) . 11_455
Se2 Cu2 Cu2 100.39(3) . 11_455
Se1 Cu2 Cu2 141.68(4) 12_665 11_455
S Cu2 Cu2 54.649(8) . 11_455
Cu1 Cu2 Cu2 89.286(19) . 11_455
Se1 Cu2 Cu2 101.11(4) . 12_665
Se2 Cu2 Cu2 142.89(3) . 12_665
Se1 Cu2 Cu2 54.43(2) 12_665 12_665
S Cu2 Cu2 54.648(8) . 12_665
Cu1 Cu2 Cu2 89.284(19) . 12_665
Cu2 Cu2 Cu2 89.63(3) 11_455 12_665
Cu1 S Cu1 180.0 10_575 .
Cu1 S Cu2 109.644(15) 10_575 .
Cu1 S Cu2 70.356(15) . .
Cu1 S Cu2 109.645(15) 10_575 3_465
Cu1 S Cu2 70.355(15) . 3_465
Cu2 S Cu2 109.297(15) . 3_465
Cu1 S Cu2 109.645(15) 10_575 2_675
Cu1 S Cu2 70.355(15) . 2_675
Cu2 S Cu2 109.299(16) . 2_675
Cu2 S Cu2 109.297(15) 3_465 2_675
Cu1 S Cu2 70.355(15) 10_575 12_665
Cu1 S Cu2 109.645(15) . 12_665
Cu2 S Cu2 70.704(16) . 12_665
Cu2 S Cu2 180.00(3) 3_465 12_665
Cu2 S Cu2 70.703(16) 2_675 12_665
Cu1 S Cu2 70.355(15) 10_575 11_455
Cu1 S Cu2 109.645(15) . 11_455
Cu2 S Cu2 70.702(15) . 11_455
Cu2 S Cu2 70.703(15) 3_465 11_455
Cu2 S Cu2 180.0 2_675 11_455
Cu2 S Cu2 109.297(16) 12_665 11_455
Cu1 S Cu2 70.355(15) 10_575 10_575
Cu1 S Cu2 109.645(15) . 10_575
Cu2 S Cu2 180.0 . 10_575
Cu2 S Cu2 70.703(16) 3_465 10_575
Cu2 S Cu2 70.703(16) 2_675 10_575
Cu2 S Cu2 109.297(15) 12_665 10_575
Cu2 S Cu2 109.297(16) 11_455 10_575
O1 P O2 100.8(2) . .
O1 P Se1 109.29(15) . .
O2 P Se1 104.15(16) . .
O1 P Se2 109.90(17) . 12_665
O2 P Se2 110.71(13) . 12_665
Se1 P Se2 120.18(6) . 12_665
C1 O1 P 124.1(4) . .
C4 O2 P 125.8(4) . .
O1 C1 C2 110.7(6) . .
O1 C1 C3 105.1(8) . .
C2 C1 C3 106.1(8) . .
C5 C4 O2 112.5(6) . .
C5 C4 C6 113.4(7) . .
O2 C4 C6 105.8(5) . .

loop_
_geom_bond_atom_site_label_1
_geom_bond_atom_site_label_2
_geom_bond_distance
_geom_bond_site_symmetry_2
Se1 P 2.1648(14) .
Se1 Cu2 2.4519(8) .
Se1 Cu2 2.4606(7) 11_455
Se2 P 2.1761(12) 11_455
Se2 Cu2 2.4566(9) .
Se2 Cu1 2.4673(5) .
Cu1 S 2.3902(12) .
Cu1 Se2 2.4673(5) 3_465
Cu1 Se2 2.4673(6) 2_675
Cu1 Cu2 2.7953(9) 2_675
Cu1 Cu2 2.7953(9) 3_465
Cu1 Cu2 2.7953(9) .
Cu2 Se1 2.4606(7) 12_665
Cu2 S 2.4607(6) .
Cu2 Cu2 2.8474(9) 11_455
Cu2 Cu2 2.8475(9) 12_665
S Cu1 2.3902(12) 10_575
S Cu2 2.4607(6) 3_465
S Cu2 2.4607(6) 2_675
S Cu2 2.4607(6) 12_665
S Cu2 2.4607(6) 11_455
S Cu2 2.4607(6) 10_575
P O1 1.560(4) .
P O2 1.569(3) .
P Se2 2.1761(12) 12_665
O1 C1 1.424(8) .
O2 C4 1.473(6) .
C1 C2 1.465(9) .
C1 C3 1.504(13) .
C4 C5 1.455(11) .
C4 C6 1.474(10) .
